data_7248922
loop_
_publ_author_name
'Yang, Shun-Yi'
'Zhang, Qian'
'Zhang, Yang-Lu'
'Tan, Tie-Shen'
'Zhu, Junlun'
'Yang, Xiaodong'
'Shi, Le'
'Yang, Jiong'
'Shao, Dong'

_publ_section_title
;
 Highly proton-conducting lanthanide metal--organic frameworks featuring
 highly oxygenated ligands with slow magnetic relaxation or magnetocaloric
 effect
;
_journal_issue 31
_journal_name_full CrystEngComm
_journal_page_first 4181
_journal_page_last 4189
_journal_paper_doi 10.1039/D4CE00501E
_journal_volume 26
_journal_year 2024
_chemical_formula_moiety 'C24 H24 Gd2 O24'
_chemical_formula_sum 'C24 H24 Gd2 O24'
_chemical_formula_weight 1010.93
_space_group_crystal_system triclinic
_space_group_IT_number 2
_space_group_name_Hall '-P 1'
_space_group_name_H-M_alt 'P -1'
_atom_sites_solution_hydrogens mixed
_atom_sites_solution_primary iterative
_audit_creation_date 2024-01-17
_audit_creation_method
;
Olex2 1.5
(compiled 2023.08.24 svn.re1ec1418 for OlexSys, GUI svn.r6817)
;
_audit_update_record
;
2024-01-17 deposited with the CCDC.	2024-07-02 downloaded from the CCDC.
;
_cell_angle_alpha 89.621(14)
_cell_angle_beta 80.36(2)
_cell_angle_gamma 64.452(14)
_cell_formula_units_Z 1
_cell_length_a 10.766(4)
_cell_length_b 11.043(3)
_cell_length_c 11.240(4)
_cell_measurement_reflns_used 9824
_cell_measurement_temperature 306.00
_cell_measurement_theta_max 27.50
_cell_measurement_theta_min 2.72
_cell_volume 1185.4(7)
_computing_molecular_graphics 'Olex2 1.5 (Dolomanov et al., 2009)'
_computing_publication_material 'Olex2 1.5 (Dolomanov et al., 2009)'
_computing_structure_refinement 'XL  (Sheldrick, 2008)'
_computing_structure_solution 'olex2.solve 1.5 (Bourhis et al., 2015)'
_diffrn_ambient_temperature 306.00
_diffrn_measured_fraction_theta_full 0.996
_diffrn_measured_fraction_theta_max 0.987
_diffrn_measurement_device_type 'Bruker APEX-II CCD'
_diffrn_measurement_method '\f and \w scans'
_diffrn_radiation_type MoK\a
_diffrn_radiation_wavelength 0.71073
_diffrn_reflns_av_R_equivalents 0.0588
_diffrn_reflns_av_unetI/netI 0.0360
_diffrn_reflns_Laue_measured_fraction_full 0.996
_diffrn_reflns_Laue_measured_fraction_max 0.987
_diffrn_reflns_limit_h_max 13
_diffrn_reflns_limit_h_min -13
_diffrn_reflns_limit_k_max 14
_diffrn_reflns_limit_k_min -14
_diffrn_reflns_limit_l_max 14
_diffrn_reflns_limit_l_min -14
_diffrn_reflns_number 34605
_diffrn_reflns_point_group_measured_fraction_full 0.996
_diffrn_reflns_point_group_measured_fraction_max 0.987
_diffrn_reflns_theta_full 25.242
_diffrn_reflns_theta_max 27.582
_diffrn_reflns_theta_min 2.654
_diffrn_standards_number 0
_exptl_absorpt_coefficient_mu 2.841
_exptl_absorpt_correction_T_max 0.739
_exptl_absorpt_correction_T_min 0.239
_exptl_absorpt_correction_type multi-scan
_exptl_crystal_colour yellow
_exptl_crystal_colour_primary yellow
_exptl_crystal_density_diffrn 1.416
_exptl_crystal_description block
_exptl_crystal_F_000 488
_exptl_crystal_size_max 0.39
_exptl_crystal_size_mid 0.25
_exptl_crystal_size_min 0.13
_refine_diff_density_max 2.609
_refine_diff_density_min -1.735
_refine_diff_density_rms 0.108
_refine_ls_extinction_method none
_refine_ls_goodness_of_fit_ref 1.114
_refine_ls_hydrogen_treatment constr
_refine_ls_matrix_type full
_refine_ls_number_parameters 231
_refine_ls_number_reflns 5426
_refine_ls_number_restraints 0
_refine_ls_restrained_S_all 1.114
_refine_ls_R_factor_all 0.0284
_refine_ls_R_factor_gt 0.0275
_refine_ls_shift/su_max 0.002
_refine_ls_shift/su_mean 0.000
_refine_ls_structure_factor_coef Fsqd
_refine_ls_weighting_details 'w=1/[\s^2^(Fo^2^)+(0.0182P)^2^+2.6350P] where P=(Fo^2^+2Fc^2^)/3'
_refine_ls_weighting_scheme calc
_refine_ls_wR_factor_gt 0.0681
_refine_ls_wR_factor_ref 0.0685
_reflns_Friedel_coverage 0.000
_reflns_number_gt 5231
_reflns_number_total 5426
_reflns_threshold_expression 'I > 2\s(I)'
_cod_data_source_file d4ce00501e2.cif
_cod_data_source_block Gd
_cod_depositor_comments 'Adding full bibliography for 7248921--7248922.cif.'
_cod_database_code 7248922
_shelx_shelxl_version_number 2017/1
_shelx_space_group_comment
;
The symmetry employed for this shelxl refinement is uniquely defined
by the following loop, which should always be used as a source of
symmetry information in preference to the above space-group names.
They are only intended as comments.
;
_shelx_estimated_absorpt_t_max 0.709
_shelx_estimated_absorpt_t_min 0.404
_olex2_refinement_description
;
1. Fixed Uiso
 At 1.2 times of:
  All C(H) groups, {H5A,H5B} of O5
 At 1.5 times of:
  All O(H) groups, {H4A,H4B} of O4, {H6A,H6B} of O6
2.a Riding coordinates:
 O5(H5A,H5B)
2.b Rotating group:
 O4(H4A,H4B), O6(H6A,H6B)
2.c Aromatic/amide H refined with riding coordinates:
 C2(H2), C11(H11A), C13(H13)
2.d Idealised tetrahedral OH refined as rotating group:
 O10(H10), O11(H11), O12(H12)
;
_smtbx_masks_void_probe_radius 1.2
_smtbx_masks_void_truncation_radius 1.2
_olex2_submission_special_instructions 'No special instructions were received'

loop_
_space_group_symop_operation_xyz
'x, y, z'
'-x, -y, -z'

loop_
_atom_site_label
_atom_site_type_symbol
_atom_site_fract_x
_atom_site_fract_y
_atom_site_fract_z
_atom_site_U_iso_or_equiv
_atom_site_adp_type
_atom_site_occupancy
_atom_site_site_symmetry_order
_atom_site_calc_flag
_atom_site_refinement_flags_posn
_atom_site_refinement_flags_adp
_atom_site_refinement_flags_occupancy
_atom_site_disorder_assembly
_atom_site_disorder_group
Gd1 Gd 0.53082(2) 0.48848(2) 0.30155(2) 0.01821(6) Uani 1 1 d . . . . .
O1 O 0.3262(3) 0.5401(3) 0.4416(3) 0.0351(6) Uani 1 1 d . . . . .
O2 O 0.5211(3) 0.6765(2) 0.4051(2) 0.0339(6) Uani 1 1 d . . . . .
O3 O 0.7097(3) 0.2961(2) 0.1723(2) 0.0310(5) Uani 1 1 d . . . . .
O4 O 0.6420(4) 0.5726(3) 0.1400(3) 0.0534(8) Uani 1 1 d . . . . .
H4A H 0.623418 0.662242 0.128071 0.080 Uiso 1 1 d R U . . .
H4B H 0.713668 0.522873 0.075465 0.080 Uiso 1 1 d R U . . .
O5 O 0.3469(4) 0.6871(3) 0.2367(3) 0.0548(9) Uani 1 1 d . . . . .
H5A H 0.348523 0.678142 0.158361 0.066 Uiso 1 1 d R U . . .
H5B H 0.362993 0.758502 0.243811 0.066 Uiso 1 1 d R U . . .
O6 O 0.4205(3) 0.4200(3) 0.1623(3) 0.0486(8) Uani 1 1 d . . . . .
H6A H 0.474572 0.394627 0.091672 0.073 Uiso 1 1 d R U . . .
H6B H 0.346453 0.488853 0.148296 0.073 Uiso 1 1 d R U . . .
O7 O 0.6455(3) 0.2651(3) 0.0030(3) 0.0491(8) Uani 1 1 d . . . . .
O8 O 0.2453(3) 0.5769(3) 0.6393(2) 0.0318(5) Uani 1 1 d . . . . .
O9 O 0.4399(3) 0.7112(2) 0.6037(2) 0.0350(6) Uani 1 1 d . . . . .
O10 O 1.0467(3) -0.1388(4) -0.2182(3) 0.0588(10) Uani 1 1 d . . . . .
H10 H 1.126712 -0.199012 -0.234488 0.088 Uiso 1 1 calc R U . . .
O11 O 0.0095(4) 0.5715(5) 0.7306(3) 0.0667(12) Uani 1 1 d . . . . .
H11 H 0.081695 0.579062 0.732552 0.100 Uiso 1 1 calc R U . . .
O12 O 0.6302(5) 1.0576(3) 0.2878(3) 0.0612(11) Uani 1 1 d . . . . .
H12 H 0.634729 1.129079 0.297032 0.092 Uiso 1 1 calc R U . . .
C1 C 0.4838(4) 0.7457(3) 0.5030(3) 0.0268(7) Uani 1 1 d . . . . .
C2 C 0.1032(4) 0.4890(5) 0.4028(3) 0.0357(8) Uani 1 1 d . . . . .
H2 H 0.172105 0.481481 0.337183 0.043 Uiso 1 1 calc R U . . .
C4 C 0.2360(3) 0.5493(3) 0.5323(3) 0.0249(7) Uani 1 1 d . . . . .
C5 C 1.0283(4) -0.0736(4) -0.1097(3) 0.0332(8) Uani 1 1 d . . . . .
C6 C 0.1132(3) 0.5249(4) 0.5170(3) 0.0271(7) Uani 1 1 d . . . . .
C7 C 0.5644(5) 1.0329(4) 0.3928(3) 0.0350(8) Uani 1 1 d . . . . .
C8 C 0.4906(4) 0.8775(3) 0.5029(3) 0.0277(7) Uani 1 1 d . . . . .
C9 C 0.0083(4) 0.5362(5) 0.6156(3) 0.0360(9) Uani 1 1 d . . . . .
C10 C 0.7320(4) 0.2331(3) 0.0712(3) 0.0288(7) Uani 1 1 d . . . . .
C11 C 0.9006(4) 0.0390(4) -0.0722(3) 0.0359(9) Uani 1 1 d . . . . .
H11A H 0.833577 0.064994 -0.121595 0.043 Uiso 1 1 calc R U . . .
C12 C 0.8711(4) 0.1129(3) 0.0365(3) 0.0276(7) Uani 1 1 d . . . . .
C13 C 0.5541(4) 0.9117(4) 0.3983(3) 0.0334(8) Uani 1 1 d . . . . .
H13 H 0.590740 0.851593 0.330041 0.040 Uiso 1 1 calc R U . . .

loop_
_atom_site_aniso_label
_atom_site_aniso_U_11
_atom_site_aniso_U_22
_atom_site_aniso_U_33
_atom_site_aniso_U_23
_atom_site_aniso_U_13
_atom_site_aniso_U_12
Gd1 0.01942(8) 0.01671(8) 0.01832(8) -0.00194(5) -0.00519(5) -0.00705(6)
O1 0.0243(12) 0.0384(14) 0.0396(15) 0.0008(12) 0.0007(11) -0.0133(11)
O2 0.0488(15) 0.0212(11) 0.0348(14) -0.0058(10) -0.0080(12) -0.0180(11)
O3 0.0290(12) 0.0281(12) 0.0264(12) -0.0095(10) -0.0055(10) -0.0033(10)
O4 0.069(2) 0.0425(17) 0.0404(17) 0.0065(14) 0.0119(15) -0.0243(16)
O5 0.060(2) 0.0444(17) 0.0340(15) 0.0035(13) -0.0163(14) 0.0041(15)
O6 0.0319(14) 0.062(2) 0.0409(16) -0.0223(14) -0.0121(12) -0.0083(14)
O7 0.0366(15) 0.0532(18) 0.0310(14) -0.0144(13) -0.0134(12) 0.0077(13)
O8 0.0252(12) 0.0392(14) 0.0325(13) -0.0078(11) -0.0095(10) -0.0138(11)
O9 0.0481(16) 0.0229(12) 0.0362(14) -0.0003(10) -0.0014(12) -0.0197(11)
O10 0.0454(17) 0.057(2) 0.0415(17) -0.0321(15) -0.0242(14) 0.0140(15)
O11 0.065(2) 0.140(4) 0.0258(15) -0.0178(18) 0.0025(14) -0.077(3)
O12 0.108(3) 0.0405(17) 0.0378(16) -0.0131(14) 0.0262(18) -0.049(2)
C1 0.0323(17) 0.0172(14) 0.0318(17) -0.0002(13) -0.0057(14) -0.0117(13)
C2 0.0300(18) 0.060(3) 0.0232(17) -0.0041(16) -0.0002(14) -0.0273(18)
C4 0.0131(13) 0.0279(16) 0.0328(17) -0.0019(13) -0.0058(12) -0.0074(12)
C5 0.0342(18) 0.0272(17) 0.0254(17) -0.0104(14) -0.0099(14) 0.0002(15)
C6 0.0223(15) 0.0353(18) 0.0288(17) -0.0012(14) -0.0076(13) -0.0162(14)
C7 0.054(2) 0.0245(17) 0.0287(18) -0.0032(14) 0.0029(16) -0.0230(17)
C8 0.0393(19) 0.0161(14) 0.0299(17) -0.0027(13) -0.0054(14) -0.0145(14)
C9 0.0334(19) 0.062(3) 0.0211(16) -0.0062(16) -0.0023(14) -0.0291(19)
C10 0.0280(17) 0.0245(16) 0.0250(16) -0.0040(13) -0.0069(13) -0.0024(14)
C11 0.0302(18) 0.0341(19) 0.0299(18) -0.0098(15) -0.0137(15) 0.0016(15)
C12 0.0261(16) 0.0244(16) 0.0244(16) -0.0053(13) -0.0070(13) -0.0028(13)
C13 0.051(2) 0.0227(16) 0.0268(17) -0.0069(13) -0.0007(15) -0.0186(16)

loop_
_atom_type_symbol
_atom_type_description
_atom_type_scat_dispersion_real
_atom_type_scat_dispersion_imag
_atom_type_scat_source
C C 0.0033 0.0016 'International Tables Vol C Tables 4.2.6.8 and 6.1.1.4'
H H 0.0000 0.0000 'International Tables Vol C Tables 4.2.6.8 and 6.1.1.4'
Gd Gd -0.1653 3.9035 'International Tables Vol C Tables 4.2.6.8 and 6.1.1.4'
O O 0.0106 0.0060 'International Tables Vol C Tables 4.2.6.8 and 6.1.1.4'

loop_
_geom_angle_atom_site_label_1
_geom_angle_atom_site_label_2
_geom_angle_atom_site_label_3
_geom_angle
_geom_angle_site_symmetry_1
_geom_angle_site_symmetry_3
_geom_angle_publ_flag
O1 Gd1 O2 81.39(10) . . ?
O1 Gd1 O3 138.39(10) . . ?
O1 Gd1 O4 144.50(11) . . ?
O1 Gd1 O5 73.04(11) . . ?
O1 Gd1 O6 85.93(11) . . ?
O1 Gd1 O8 122.46(10) . 2_666 ?
O1 Gd1 O9 73.42(10) . 2_666 ?
O2 Gd1 O3 136.38(10) . . ?
O2 Gd1 O4 80.13(11) . . ?
O2 Gd1 O5 72.99(11) . . ?
O2 Gd1 O6 143.13(11) . . ?
O2 Gd1 O8 72.72(9) . 2_666 ?
O2 Gd1 O9 122.24(10) . 2_666 ?
O3 Gd1 O5 126.59(10) . . ?
O4 Gd1 O3 72.25(10) . . ?
O4 Gd1 O5 72.67(13) . . ?
O4 Gd1 O6 91.00(13) . . ?
O4 Gd1 O8 79.94(12) . 2_666 ?
O6 Gd1 O3 71.48(10) . . ?
O6 Gd1 O5 70.21(12) . . ?
O8 Gd1 O3 69.74(9) 2_666 . ?
O8 Gd1 O5 139.01(12) 2_666 . ?
O8 Gd1 O6 141.13(9) 2_666 . ?
O9 Gd1 O3 70.70(9) 2_666 . ?
O9 Gd1 O4 141.72(11) 2_666 . ?
O9 Gd1 O5 139.96(12) 2_666 . ?
O9 Gd1 O6 86.22(11) 2_666 . ?
O9 Gd1 O8 78.64(10) 2_666 2_666 ?
C4 O1 Gd1 166.2(2) . . ?
C1 O2 Gd1 146.7(2) . . ?
C10 O3 Gd1 140.9(2) . . ?
Gd1 O4 H4A 127.7 . . ?
Gd1 O4 H4B 127.8 . . ?
H4A O4 H4B 104.6 . . ?
Gd1 O5 H5A 110.9 . . ?
Gd1 O5 H5B 110.8 . . ?
H5A O5 H5B 103.1 . . ?
Gd1 O6 H6A 110.3 . . ?
Gd1 O6 H6B 110.1 . . ?
H6A O6 H6B 103.6 . . ?
C4 O8 Gd1 121.4(2) . 2_666 ?
C1 O9 Gd1 138.5(2) . 2_666 ?
C5 O10 H10 109.5 . . ?
C9 O11 H11 109.5 . . ?
C7 O12 H12 109.5 . . ?
O2 C1 O9 124.3(3) . . ?
O2 C1 C8 118.3(3) . . ?
O9 C1 C8 117.4(3) . . ?
C6 C2 H2 119.5 . . ?
C6 C2 C9 120.9(3) . 2_566 ?
C9 C2 H2 119.5 2_566 . ?
O1 C4 O8 122.6(3) . . ?
O1 C4 C6 119.9(3) . . ?
O8 C4 C6 117.5(3) . . ?
O10 C5 C11 117.1(3) . . ?
O10 C5 C12 123.5(3) . 2_755 ?
C12 C5 C11 119.4(3) 2_755 . ?
C2 C6 C4 118.9(3) . . ?
C2 C6 C9 119.1(3) . . ?
C9 C6 C4 122.0(3) . . ?
O12 C7 C8 123.2(3) . 2_676 ?
O12 C7 C13 118.4(3) . . ?
C13 C7 C8 118.4(3) . 2_676 ?
C7 C8 C1 121.1(3) 2_676 . ?
C13 C8 C1 119.4(3) . . ?
C13 C8 C7 119.5(3) . 2_676 ?
O11 C9 C2 117.0(3) . 2_566 ?
O11 C9 C6 122.9(3) . . ?
C2 C9 C6 120.0(3) 2_566 . ?
O3 C10 C12 116.6(3) . . ?
O7 C10 O3 123.4(3) . . ?
O7 C10 C12 120.0(3) . . ?
C5 C11 H11A 119.1 . . ?
C12 C11 C5 121.9(3) . . ?
C12 C11 H11A 119.1 . . ?
C5 C12 C10 122.1(3) 2_755 . ?
C11 C12 C5 118.8(3) . 2_755 ?
C11 C12 C10 119.2(3) . . ?
C7 C13 C8 122.1(3) . . ?
C7 C13 H13 119.0 . . ?
C8 C13 H13 119.0 . . ?

loop_
_geom_bond_atom_site_label_1
_geom_bond_atom_site_label_2
_geom_bond_distance
_geom_bond_site_symmetry_2
_geom_bond_publ_flag
Gd1 O1 2.329(3) . ?
Gd1 O2 2.341(2) . ?
Gd1 O3 2.431(2) . ?
Gd1 O4 2.408(3) . ?
Gd1 O5 2.445(3) . ?
Gd1 O6 2.418(3) . ?
Gd1 O8 2.409(3) 2_666 ?
Gd1 O9 2.362(3) 2_666 ?
O1 C4 1.256(4) . ?
O2 C1 1.246(4) . ?
O3 C10 1.268(4) . ?
O4 H4A 0.9357 . ?
O4 H4B 0.9359 . ?
O5 H5A 0.8834 . ?
O5 H5B 0.8841 . ?
O6 H6A 0.8691 . ?
O6 H6B 0.8692 . ?
O7 C10 1.237(5) . ?
O8 C4 1.273(4) . ?
O9 C1 1.273(4) . ?
O10 H10 0.8200 . ?
O10 C5 1.361(4) . ?
O11 H11 0.8200 . ?
O11 C9 1.358(4) . ?
O12 H12 0.8200 . ?
O12 C7 1.361(5) . ?
C1 C8 1.489(4) . ?
C2 H2 0.9300 . ?
C2 C6 1.381(5) . ?
C2 C9 1.390(5) 2_566 ?
C4 C6 1.495(4) . ?
C5 C11 1.397(5) . ?
C5 C12 1.388(5) 2_755 ?
C6 C9 1.407(5) . ?
C7 C8 1.408(5) 2_676 ?
C7 C13 1.389(5) . ?
C8 C13 1.393(5) . ?
C10 C12 1.501(5) . ?
C11 H11A 0.9300 . ?
C11 C12 1.386(5) . ?
C13 H13 0.9300 . ?

loop_
_geom_torsion_atom_site_label_1
_geom_torsion_atom_site_label_2
_geom_torsion_atom_site_label_3
_geom_torsion_atom_site_label_4
_geom_torsion
_geom_torsion_site_symmetry_1
_geom_torsion_site_symmetry_2
_geom_torsion_site_symmetry_3
_geom_torsion_site_symmetry_4
_geom_torsion_publ_flag
Gd1 O1 C4 O8 50.7(12) . . . . ?
Gd1 O1 C4 C6 -128.1(9) . . . . ?
Gd1 O2 C1 O9 10.0(7) . . . . ?
Gd1 O2 C1 C8 -170.0(3) . . . . ?
Gd1 O3 C10 O7 -0.5(7) . . . . ?
Gd1 O3 C10 C12 -179.7(3) . . . . ?
Gd1 O8 C4 O1 -30.2(5) 2_666 . . . ?
Gd1 O8 C4 C6 148.5(2) 2_666 . . . ?
Gd1 O9 C1 O2 28.2(6) 2_666 . . . ?
Gd1 O9 C1 C8 -151.8(3) 2_666 . . . ?
O1 C4 C6 C2 1.6(5) . . . . ?
O1 C4 C6 C9 -179.0(4) . . . . ?
O2 C1 C8 C7 172.9(4) . . . 2_676 ?
O2 C1 C8 C13 -8.0(5) . . . . ?
O3 C10 C12 C5 -1.1(6) . . . 2_755 ?
O3 C10 C12 C11 179.1(4) . . . . ?
O7 C10 C12 C5 179.7(4) . . . 2_755 ?
O7 C10 C12 C11 -0.1(6) . . . . ?
O8 C4 C6 C2 -177.2(4) . . . . ?
O8 C4 C6 C9 2.2(5) . . . . ?
O9 C1 C8 C7 -7.1(5) . . . 2_676 ?
O9 C1 C8 C13 172.0(4) . . . . ?
O10 C5 C11 C12 -179.8(4) . . . . ?
O12 C7 C13 C8 178.8(4) . . . . ?
C1 C8 C13 C7 -179.6(4) . . . . ?
C2 C6 C9 O11 -179.7(4) . . . . ?
C2 C6 C9 C2 0.1(7) . . . 2_566 ?
C4 C6 C9 O11 0.9(7) . . . . ?
C4 C6 C9 C2 -179.3(4) . . . 2_566 ?
C5 C11 C12 C5 0.0(7) . . . 2_755 ?
C5 C11 C12 C10 179.8(4) . . . . ?
C7 C8 C13 C7 -0.5(7) 2_676 . . . ?
C8 C7 C13 C8 0.5(7) 2_676 . . . ?
C9 C2 C6 C4 179.3(4) 2_566 . . . ?
C9 C2 C6 C9 -0.1(7) 2_566 . . . ?
C12 C5 C11 C12 0.0(7) 2_755 . . . ?

loop_
_smtbx_masks_void_nr
_smtbx_masks_void_average_x
_smtbx_masks_void_average_y
_smtbx_masks_void_average_z
_smtbx_masks_void_volume
_smtbx_masks_void_count_electrons
_smtbx_masks_void_content
1 -0.439 -0.089 -0.317 510.2 67.8 ?
